data_7022378
loop_
_publ_author_name
'Preda, Ana Maria'
'Ra\,t, Ciprian I'
'Silvestru, Cristian'
'Breunig, Hans J.'
'Lang, Heinrich'
'R\"uffer, Tobias'
'Mehring, Michael'

_publ_section_title
;
 Organoantimony(III) compounds containing (imino)aryl ligands of the type
 2-(RN=CH)C6H4 (R = 2',4',6'-Me3C6H2, 2',6'-(i)Pr2C6H3): bromides and
 chalcogenides.
;
_journal_issue 4
_journal_name_full 'Dalton transactions (Cambridge, England : 2003)'
_journal_page_first 1144
_journal_page_last 1158
_journal_paper_doi 10.1039/c2dt32494f
_journal_volume 42
_journal_year 2013
_chemical_formula_moiety 'C38 H44 Br N2 Sb'
_chemical_formula_sum 'C38 H44 Br N2 Sb'
_chemical_formula_weight 730.41
_chemical_name_systematic
;
?
;
_space_group_IT_number 14
_symmetry_cell_setting monoclinic
_symmetry_space_group_name_Hall '-P 2ybc'
_symmetry_space_group_name_H-M 'P 1 21/c 1'
_atom_sites_solution_hydrogens geom
_atom_sites_solution_primary direct
_atom_sites_solution_secondary difmap
_audit_creation_method SHELXL-97
_cell_angle_alpha 90.00
_cell_angle_beta 109.210(7)
_cell_angle_gamma 90.00
_cell_formula_units_Z 4
_cell_length_a 14.302(6)
_cell_length_b 12.633(6)
_cell_length_c 20.722(9)
_cell_measurement_reflns_used 4034
_cell_measurement_temperature 297(2)
_cell_measurement_theta_max 21.90
_cell_measurement_theta_min 2.21
_cell_volume 3536(3)
_computing_cell_refinement 'Bruker SMART'
_computing_data_collection 'Bruker SMART'
_computing_data_reduction 'Bruker SAINT'
_computing_molecular_graphics 'Bruker SHELXTL'
_computing_publication_material 'Bruker SHELXTL'
_computing_structure_refinement 'Bruker SHELXTL'
_computing_structure_solution 'Bruker SHELXTL'
_diffrn_ambient_temperature 297(2)
_diffrn_measured_fraction_theta_full 0.996
_diffrn_measured_fraction_theta_max 0.996
_diffrn_measurement_device_type 'CCD area detector'
_diffrn_measurement_method 'phi and omega scans'
_diffrn_radiation_monochromator graphite
_diffrn_radiation_source 'fine-focus sealed tube'
_diffrn_radiation_type MoK\a
_diffrn_radiation_wavelength 0.71073
_diffrn_reflns_av_R_equivalents 0.0612
_diffrn_reflns_av_sigmaI/netI 0.0583
_diffrn_reflns_limit_h_max 17
_diffrn_reflns_limit_h_min -17
_diffrn_reflns_limit_k_max 15
_diffrn_reflns_limit_k_min -15
_diffrn_reflns_limit_l_max 24
_diffrn_reflns_limit_l_min -24
_diffrn_reflns_number 24116
_diffrn_reflns_theta_full 25.00
_diffrn_reflns_theta_max 25.00
_diffrn_reflns_theta_min 2.08
_exptl_absorpt_coefficient_mu 1.937
_exptl_absorpt_correction_T_max 0.5928
_exptl_absorpt_correction_T_min 0.4739
_exptl_absorpt_correction_type multi-scan
_exptl_absorpt_process_details 'Bruker, 2000.'
_exptl_crystal_colour yellow
_exptl_crystal_density_diffrn 1.372
_exptl_crystal_density_method 'not measured'
_exptl_crystal_description block
_exptl_crystal_F_000 1488
_exptl_crystal_size_max 0.41
_exptl_crystal_size_mid 0.34
_exptl_crystal_size_min 0.27
_refine_diff_density_max 0.763
_refine_diff_density_min -0.676
_refine_diff_density_rms 0.080
_refine_ls_extinction_method none
_refine_ls_goodness_of_fit_ref 1.074
_refine_ls_hydrogen_treatment constr
_refine_ls_matrix_type full
_refine_ls_number_parameters 387
_refine_ls_number_reflns 6190
_refine_ls_number_restraints 0
_refine_ls_restrained_S_all 1.074
_refine_ls_R_factor_all 0.0811
_refine_ls_R_factor_gt 0.0559
_refine_ls_shift/su_max 0.001
_refine_ls_shift/su_mean 0.000
_refine_ls_structure_factor_coef Fsqd
_refine_ls_weighting_details 'calc w=1/[\s^2^(Fo^2^)+(0.0559P)^2^+1.6252P] where P=(Fo^2^+2Fc^2^)/3'
_refine_ls_weighting_scheme calc
_refine_ls_wR_factor_gt 0.1160
_refine_ls_wR_factor_ref 0.1256
_reflns_number_gt 4697
_reflns_number_total 6190
_reflns_threshold_expression >2sigma(I)
_cod_data_source_file c2dt32494f.txt
_cod_data_source_block 485r
_cod_depositor_comments
;
The following automatic conversions were performed:

'_symmetry_cell_setting' value 'Monoclinic' changed to 'monoclinic'
according to /home/saulius/struct/CIF-dictionaries/cif_core.dic
dictionary named 'cif_core.dic' version 2.4.2 from 2011-04-26.

Automatic conversion script
Id: cif_fix_values 1891 2012-01-12 08:04:46Z andrius 
;
_cod_original_sg_symbol_H-M 'P2(1)/c '
_cod_database_code 7022378

loop_
_symmetry_equiv_pos_as_xyz
'x, y, z'
'-x, y+1/2, -z+1/2'
'-x, -y, -z'
'x, -y-1/2, z-1/2'

loop_
_atom_site_label
_atom_site_type_symbol
_atom_site_fract_x
_atom_site_fract_y
_atom_site_fract_z
_atom_site_U_iso_or_equiv
_atom_site_adp_type
_atom_site_occupancy
_atom_site_symmetry_multiplicity
_atom_site_calc_flag
_atom_site_refinement_flags
Sb1 Sb 0.09119(2) 0.58684(3) 0.350819(18) 0.04407(14) Uani 1 1 d .
Br1 Br 0.07061(6) 0.71071(6) 0.44769(4) 0.0944(3) Uani 1 1 d .
C20 C 0.1796(4) 0.4776(4) 0.4260(2) 0.0425(12) Uani 1 1 d .
N1 N 0.0771(3) 0.4430(3) 0.2654(2) 0.0440(10) Uani 1 1 d .
N2 N 0.3071(3) 0.6404(4) 0.3934(2) 0.0498(11) Uani 1 1 d .
C8 C 0.1361(4) 0.4224(4) 0.2221(3) 0.0503(14) Uani 1 1 d .
C13 C 0.2095(4) 0.3462(5) 0.2419(3) 0.0567(15) Uani 1 1 d .
C1 C -0.0485(3) 0.5075(4) 0.3358(3) 0.0448(13) Uani 1 1 d .
C27 C 0.3720(4) 0.7189(4) 0.3829(3) 0.0474(13) Uani 1 1 d .
C7 C -0.0119(4) 0.4090(4) 0.2455(3) 0.0502(13) Uani 1 1 d .
H7 H -0.0339 0.3659 0.2071 0.060 Uiso 1 1 calc R
C25 C 0.1343(4) 0.3975(4) 0.4506(3) 0.0535(14) Uani 1 1 d .
H25 H 0.0656 0.3937 0.4355 0.064 Uiso 1 1 calc R
C21 C 0.2832(4) 0.4814(5) 0.4514(3) 0.0518(14) Uani 1 1 d .
C26 C 0.3413(4) 0.5644(5) 0.4328(3) 0.0585(16) Uani 1 1 d .
H26 H 0.4098 0.5602 0.4520 0.070 Uiso 1 1 calc R
C2 C -0.0791(4) 0.4369(4) 0.2821(3) 0.0457(13) Uani 1 1 d .
C9 C 0.1165(4) 0.4804(5) 0.1619(3) 0.0582(15) Uani 1 1 d .
C28 C 0.4190(4) 0.7050(5) 0.3343(3) 0.0534(14) Uani 1 1 d .
C33 C 0.4037(5) 0.6053(5) 0.2910(3) 0.0679(18) Uani 1 1 d .
H33 H 0.3448 0.5693 0.2943 0.082 Uiso 1 1 calc R
C22 C 0.3345(5) 0.4067(5) 0.4971(3) 0.0754(19) Uani 1 1 d .
H22 H 0.4032 0.4104 0.5135 0.091 Uiso 1 1 calc R
C32 C 0.3829(4) 0.8124(5) 0.4201(3) 0.0575(15) Uani 1 1 d .
C3 C -0.1743(4) 0.3946(5) 0.2610(4) 0.0671(17) Uani 1 1 d .
H3 H -0.1948 0.3495 0.2235 0.081 Uiso 1 1 calc R
C11 C 0.2418(5) 0.3786(6) 0.1378(4) 0.083(2) Uani 1 1 d .
H11 H 0.2771 0.3625 0.1086 0.099 Uiso 1 1 calc R
C14 C 0.0410(5) 0.5679(5) 0.1419(3) 0.0697(18) Uani 1 1 d .
H14 H 0.0116 0.5753 0.1783 0.084 Uiso 1 1 calc R
C17 C 0.2299(4) 0.2860(5) 0.3075(3) 0.0660(17) Uani 1 1 d .
H17 H 0.2102 0.3318 0.3389 0.079 Uiso 1 1 calc R
C24 C 0.1879(5) 0.3234(5) 0.4967(3) 0.0703(18) Uani 1 1 d .
H24 H 0.1552 0.2708 0.5122 0.084 Uiso 1 1 calc R
C36 C 0.3302(5) 0.8289(6) 0.4725(4) 0.081(2) Uani 1 1 d .
H36 H 0.2704 0.7850 0.4584 0.097 Uiso 1 1 calc R
C5 C -0.2065(5) 0.4864(6) 0.3513(4) 0.089(2) Uani 1 1 d .
H5 H -0.2486 0.5017 0.3759 0.107 Uiso 1 1 calc R
C29 C 0.4792(4) 0.7856(5) 0.3262(3) 0.0684(18) Uani 1 1 d .
H29 H 0.5123 0.7768 0.2947 0.082 Uiso 1 1 calc R
C12 C 0.2608(5) 0.3243(5) 0.1970(4) 0.0727(19) Uani 1 1 d .
H12 H 0.3089 0.2716 0.2078 0.087 Uiso 1 1 calc R
C34 C 0.4890(7) 0.5297(6) 0.3155(4) 0.112(3) Uani 1 1 d .
H34A H 0.5474 0.5620 0.3112 0.168 Uiso 1 1 calc R
H34B H 0.4740 0.4664 0.2884 0.168 Uiso 1 1 calc R
H34C H 0.5000 0.5122 0.3625 0.168 Uiso 1 1 calc R
C31 C 0.4435(5) 0.8905(5) 0.4082(4) 0.077(2) Uani 1 1 d .
H31 H 0.4512 0.9539 0.4323 0.092 Uiso 1 1 calc R
C23 C 0.2891(5) 0.3271(6) 0.5195(4) 0.083(2) Uani 1 1 d .
H23 H 0.3260 0.2764 0.5498 0.099 Uiso 1 1 calc R
C10 C 0.1719(5) 0.4565(6) 0.1200(3) 0.0732(19) Uani 1 1 d .
H10 H 0.1613 0.4938 0.0796 0.088 Uiso 1 1 calc R
C30 C 0.4920(5) 0.8765(6) 0.3619(4) 0.079(2) Uani 1 1 d .
H30 H 0.5334 0.9291 0.3552 0.094 Uiso 1 1 calc R
C6 C -0.1145(4) 0.5306(5) 0.3709(3) 0.0691(18) Uani 1 1 d .
H6 H -0.0954 0.5766 0.4079 0.083 Uiso 1 1 calc R
C15 C 0.0865(7) 0.6722(7) 0.1343(5) 0.144(4) Uani 1 1 d .
H15A H 0.1114 0.6685 0.0966 0.216 Uiso 1 1 calc R
H15B H 0.1399 0.6879 0.1755 0.216 Uiso 1 1 calc R
H15C H 0.0374 0.7269 0.1259 0.216 Uiso 1 1 calc R
C18 C 0.3387(5) 0.2575(7) 0.3428(4) 0.112(3) Uani 1 1 d .
H18A H 0.3577 0.2030 0.3174 0.168 Uiso 1 1 calc R
H18B H 0.3476 0.2325 0.3882 0.168 Uiso 1 1 calc R
H18C H 0.3790 0.3190 0.3451 0.168 Uiso 1 1 calc R
C37 C 0.2980(6) 0.9413(7) 0.4748(5) 0.137(4) Uani 1 1 d .
H37A H 0.2657 0.9480 0.5086 0.206 Uiso 1 1 calc R
H37B H 0.2528 0.9610 0.4309 0.206 Uiso 1 1 calc R
H37C H 0.3548 0.9869 0.4864 0.206 Uiso 1 1 calc R
C4 C -0.2381(5) 0.4204(6) 0.2965(4) 0.085(2) Uani 1 1 d .
H4 H -0.3019 0.3928 0.2830 0.102 Uiso 1 1 calc R
C16 C -0.0400(7) 0.5460(7) 0.0772(5) 0.133(4) Uani 1 1 d .
H16A H -0.0158 0.5542 0.0394 0.200 Uiso 1 1 calc R
H16B H -0.0934 0.5947 0.0723 0.200 Uiso 1 1 calc R
H16C H -0.0633 0.4749 0.0779 0.200 Uiso 1 1 calc R
C35 C 0.3853(7) 0.6300(7) 0.2156(4) 0.113(3) Uani 1 1 d .
H35A H 0.3372 0.6856 0.2012 0.169 Uiso 1 1 calc R
H35B H 0.3610 0.5678 0.1888 0.169 Uiso 1 1 calc R
H35C H 0.4461 0.6521 0.2096 0.169 Uiso 1 1 calc R
C38 C 0.3935(7) 0.7910(9) 0.5419(4) 0.139(4) Uani 1 1 d .
H38A H 0.4534 0.8319 0.5570 0.209 Uiso 1 1 calc R
H38B H 0.4095 0.7177 0.5394 0.209 Uiso 1 1 calc R
H38C H 0.3581 0.7994 0.5737 0.209 Uiso 1 1 calc R
C19 C 0.1678(6) 0.1864(6) 0.2982(4) 0.105(3) Uani 1 1 d .
H19A H 0.0989 0.2051 0.2828 0.158 Uiso 1 1 calc R
H19B H 0.1839 0.1495 0.3410 0.158 Uiso 1 1 calc R
H19C H 0.1812 0.1416 0.2649 0.158 Uiso 1 1 calc R

loop_
_atom_site_aniso_label
_atom_site_aniso_U_11
_atom_site_aniso_U_22
_atom_site_aniso_U_33
_atom_site_aniso_U_23
_atom_site_aniso_U_13
_atom_site_aniso_U_12
Sb1 0.0341(2) 0.0515(2) 0.0474(2) -0.00191(17) 0.01444(16) -0.00223(17)
Br1 0.0745(5) 0.1015(6) 0.1178(7) -0.0565(5) 0.0459(5) -0.0141(4)
C20 0.038(3) 0.055(3) 0.037(3) 0.000(2) 0.016(2) -0.005(2)
N1 0.040(3) 0.050(3) 0.042(2) -0.001(2) 0.013(2) 0.002(2)
N2 0.035(2) 0.066(3) 0.050(3) -0.003(2) 0.016(2) -0.010(2)
C8 0.043(3) 0.061(4) 0.048(3) -0.021(3) 0.016(3) -0.003(3)
C13 0.046(3) 0.056(4) 0.068(4) -0.023(3) 0.019(3) -0.008(3)
C1 0.028(3) 0.060(3) 0.048(3) 0.001(3) 0.014(2) 0.001(2)
C27 0.029(3) 0.063(4) 0.047(3) -0.002(3) 0.009(2) -0.009(3)
C7 0.048(3) 0.049(3) 0.049(3) -0.004(3) 0.010(3) 0.002(3)
C25 0.046(3) 0.064(4) 0.050(3) 0.001(3) 0.016(3) -0.010(3)
C21 0.039(3) 0.070(4) 0.047(3) 0.000(3) 0.015(3) -0.008(3)
C26 0.034(3) 0.084(5) 0.055(4) 0.003(3) 0.012(3) -0.009(3)
C2 0.032(3) 0.051(3) 0.052(3) 0.006(3) 0.011(3) -0.001(2)
C9 0.061(4) 0.069(4) 0.049(4) -0.012(3) 0.025(3) -0.004(3)
C28 0.037(3) 0.073(4) 0.052(3) -0.004(3) 0.018(3) -0.010(3)
C33 0.059(4) 0.081(5) 0.074(4) -0.015(4) 0.036(4) -0.012(3)
C22 0.046(4) 0.096(5) 0.073(4) 0.022(4) 0.005(3) -0.014(4)
C32 0.040(3) 0.071(4) 0.059(4) -0.012(3) 0.013(3) -0.012(3)
C3 0.046(4) 0.062(4) 0.084(5) -0.009(3) 0.009(3) -0.010(3)
C11 0.075(5) 0.096(6) 0.101(6) -0.039(5) 0.062(5) -0.015(4)
C14 0.085(5) 0.075(5) 0.053(4) 0.005(3) 0.029(4) 0.014(4)
C17 0.051(4) 0.059(4) 0.080(5) -0.010(3) 0.011(3) 0.010(3)
C24 0.074(5) 0.070(4) 0.066(4) 0.017(3) 0.020(4) -0.019(4)
C36 0.059(4) 0.100(5) 0.091(5) -0.046(4) 0.035(4) -0.024(4)
C5 0.058(4) 0.112(6) 0.113(6) -0.019(5) 0.049(5) -0.006(4)
C29 0.056(4) 0.084(5) 0.070(4) 0.003(4) 0.028(3) -0.023(4)
C12 0.057(4) 0.073(4) 0.097(5) -0.028(4) 0.037(4) 0.004(3)
C34 0.126(8) 0.095(6) 0.101(6) -0.014(5) 0.020(6) 0.020(6)
C31 0.063(4) 0.067(4) 0.093(5) -0.019(4) 0.015(4) -0.016(4)
C23 0.060(4) 0.087(5) 0.087(5) 0.034(4) 0.005(4) 0.003(4)
C10 0.090(5) 0.092(5) 0.054(4) -0.017(4) 0.047(4) -0.007(4)
C30 0.059(4) 0.082(5) 0.099(6) 0.011(4) 0.031(4) -0.024(4)
C6 0.045(4) 0.092(5) 0.081(5) -0.015(4) 0.034(3) -0.009(3)
C15 0.121(8) 0.086(6) 0.188(10) 0.007(7) 0.000(7) 0.001(6)
C18 0.068(5) 0.124(7) 0.131(7) 0.015(6) 0.013(5) 0.024(5)
C37 0.086(6) 0.147(9) 0.198(11) -0.067(8) 0.073(7) -0.003(6)
C4 0.040(4) 0.092(5) 0.125(7) -0.011(5) 0.031(4) -0.015(4)
C16 0.100(7) 0.117(7) 0.146(9) -0.029(7) -0.010(6) 0.021(6)
C35 0.132(8) 0.135(7) 0.062(5) -0.015(5) 0.020(5) -0.012(6)
C38 0.139(8) 0.223(12) 0.069(6) -0.024(6) 0.051(6) -0.015(8)
C19 0.099(6) 0.077(5) 0.127(7) 0.012(5) 0.021(5) -0.026(5)

loop_
_atom_type_symbol
_atom_type_description
_atom_type_scat_dispersion_real
_atom_type_scat_dispersion_imag
_atom_type_scat_source
C C 0.0033 0.0016 'International Tables Vol C Tables 4.2.6.8 and 6.1.1.4'
H H 0.0000 0.0000 'International Tables Vol C Tables 4.2.6.8 and 6.1.1.4'
N N 0.0061 0.0033 'International Tables Vol C Tables 4.2.6.8 and 6.1.1.4'
Sb Sb -0.5866 1.5461 'International Tables Vol C Tables 4.2.6.8 and 6.1.1.4'
Br Br -0.2901 2.4595 'International Tables Vol C Tables 4.2.6.8 and 6.1.1.4'

loop_
_geom_angle_atom_site_label_1
_geom_angle_atom_site_label_2
_geom_angle_atom_site_label_3
_geom_angle
C20 Sb1 C1 95.84(19)
C20 Sb1 N1 86.43(16)
C1 Sb1 N1 72.92(17)
C20 Sb1 Br1 90.88(13)
C1 Sb1 Br1 93.15(14)
N1 Sb1 Br1 165.43(10)
C25 C20 C21 116.9(5)
C25 C20 Sb1 120.0(4)
C21 C20 Sb1 123.1(4)
C7 N1 C8 117.6(4)
C7 N1 Sb1 108.2(3)
C8 N1 Sb1 130.1(3)
C26 N2 C27 119.9(5)
C13 C8 C9 122.9(5)
C13 C8 N1 118.8(5)
C9 C8 N1 118.4(5)
C8 C13 C12 117.1(6)
C8 C13 C17 121.7(5)
C12 C13 C17 121.1(6)
C2 C1 C6 117.7(5)
C2 C1 Sb1 116.6(3)
C6 C1 Sb1 125.3(4)
C32 C27 C28 121.0(5)
C32 C27 N2 117.9(5)
C28 C27 N2 121.0(5)
N1 C7 C2 120.7(5)
N1 C7 H7 119.6
C2 C7 H7 119.6
C24 C25 C20 122.1(5)
C24 C25 H25 119.0
C20 C25 H25 119.0
C22 C21 C20 119.7(5)
C22 C21 C26 117.0(5)
C20 C21 C26 123.2(5)
N2 C26 C21 125.9(5)
N2 C26 H26 117.1
C21 C26 H26 117.1
C1 C2 C3 121.2(5)
C1 C2 C7 119.4(5)
C3 C2 C7 119.3(5)
C10 C9 C8 117.1(6)
C10 C9 C14 119.6(6)
C8 C9 C14 123.2(5)
C29 C28 C27 117.7(5)
C29 C28 C33 120.8(5)
C27 C28 C33 121.5(5)
C34 C33 C28 112.7(6)
C34 C33 C35 108.9(6)
C28 C33 C35 112.2(6)
C34 C33 H33 107.6
C28 C33 H33 107.6
C35 C33 H33 107.6
C23 C22 C21 122.7(6)
C23 C22 H22 118.7
C21 C22 H22 118.7
C31 C32 C27 117.9(5)
C31 C32 C36 120.8(6)
C27 C32 C36 121.3(5)
C4 C3 C2 119.3(6)
C4 C3 H3 120.4
C2 C3 H3 120.4
C12 C11 C10 121.5(6)
C12 C11 H11 119.3
C10 C11 H11 119.3
C16 C14 C15 107.8(7)
C16 C14 C9 112.8(6)
C15 C14 C9 112.1(6)
C16 C14 H14 108.0
C15 C14 H14 108.0
C9 C14 H14 108.0
C13 C17 C19 112.0(5)
C13 C17 C18 114.7(6)
C19 C17 C18 109.1(6)
C13 C17 H17 106.9
C19 C17 H17 106.9
C18 C17 H17 106.9
C23 C24 C25 120.1(6)
C23 C24 H24 120.0
C25 C24 H24 120.0
C37 C36 C38 111.5(7)
C37 C36 C32 112.4(7)
C38 C36 C32 110.8(6)
C37 C36 H36 107.3
C38 C36 H36 107.3
C32 C36 H36 107.3
C4 C5 C6 121.6(6)
C4 C5 H5 119.2
C6 C5 H5 119.2
C30 C29 C28 122.6(6)
C30 C29 H29 118.7
C28 C29 H29 118.7
C11 C12 C13 120.9(6)
C11 C12 H12 119.6
C13 C12 H12 119.6
C33 C34 H34A 109.5
C33 C34 H34B 109.5
H34A C34 H34B 109.5
C33 C34 H34C 109.5
H34A C34 H34C 109.5
H34B C34 H34C 109.5
C30 C31 C32 121.5(6)
C30 C31 H31 119.3
C32 C31 H31 119.3
C22 C23 C24 118.5(6)
C22 C23 H23 120.8
C24 C23 H23 120.8
C11 C10 C9 120.5(6)
C11 C10 H10 119.8
C9 C10 H10 119.8
C29 C30 C31 119.2(6)
C29 C30 H30 120.4
C31 C30 H30 120.4
C5 C6 C1 120.7(6)
C5 C6 H6 119.7
C1 C6 H6 119.7
C14 C15 H15A 109.5
C14 C15 H15B 109.5
H15A C15 H15B 109.5
C14 C15 H15C 109.5
H15A C15 H15C 109.5
H15B C15 H15C 109.5
C17 C18 H18A 109.5
C17 C18 H18B 109.5
H18A C18 H18B 109.5
C17 C18 H18C 109.5
H18A C18 H18C 109.5
H18B C18 H18C 109.5
C36 C37 H37A 109.5
C36 C37 H37B 109.5
H37A C37 H37B 109.5
C36 C37 H37C 109.5
H37A C37 H37C 109.5
H37B C37 H37C 109.5
C5 C4 C3 119.4(6)
C5 C4 H4 120.3
C3 C4 H4 120.3
C14 C16 H16A 109.5
C14 C16 H16B 109.5
H16A C16 H16B 109.5
C14 C16 H16C 109.5
H16A C16 H16C 109.5
H16B C16 H16C 109.5
C33 C35 H35A 109.5
C33 C35 H35B 109.5
H35A C35 H35B 109.5
C33 C35 H35C 109.5
H35A C35 H35C 109.5
H35B C35 H35C 109.5
C36 C38 H38A 109.5
C36 C38 H38B 109.5
H38A C38 H38B 109.5
C36 C38 H38C 109.5
H38A C38 H38C 109.5
H38B C38 H38C 109.5
C17 C19 H19A 109.5
C17 C19 H19B 109.5
H19A C19 H19B 109.5
C17 C19 H19C 109.5
H19A C19 H19C 109.5
H19B C19 H19C 109.5

loop_
_geom_bond_atom_site_label_1
_geom_bond_atom_site_label_2
_geom_bond_distance
Sb1 C20 2.153(5)
Sb1 C1 2.165(5)
Sb1 N1 2.498(4)
Sb1 Br1 2.6371(11)
C20 C25 1.384(7)
C20 C21 1.400(7)
N1 C7 1.277(6)
N1 C8 1.444(6)
N2 C26 1.252(7)
N2 C27 1.423(6)
C8 C13 1.383(8)
C8 C9 1.393(8)
C13 C12 1.390(8)
C13 C17 1.499(8)
C1 C2 1.381(7)
C1 C6 1.397(7)
C27 C32 1.390(8)
C27 C28 1.393(7)
C7 C2 1.449(7)
C7 H7 0.9300
C25 C24 1.376(8)
C25 H25 0.9300
C21 C22 1.368(8)
C21 C26 1.466(7)
C26 H26 0.9300
C2 C3 1.393(7)
C9 C10 1.388(8)
C9 C14 1.505(8)
C28 C29 1.380(7)
C28 C33 1.520(8)
C33 C34 1.500(9)
C33 C35 1.528(9)
C33 H33 0.9800
C22 C23 1.358(8)
C22 H22 0.9300
C32 C31 1.388(8)
C32 C36 1.526(8)
C3 C4 1.387(9)
C3 H3 0.9300
C11 C12 1.353(10)
C11 C10 1.364(9)
C11 H11 0.9300
C14 C16 1.482(10)
C14 C15 1.500(10)
C14 H14 0.9800
C17 C19 1.515(8)
C17 C18 1.528(8)
C17 H17 0.9800
C24 C23 1.368(8)
C24 H24 0.9300
C36 C37 1.499(10)
C36 C38 1.503(11)
C36 H36 0.9800
C5 C4 1.360(9)
C5 C6 1.362(9)
C5 H5 0.9300
C29 C30 1.345(9)
C29 H29 0.9300
C12 H12 0.9300
C34 H34A 0.9600
C34 H34B 0.9600
C34 H34C 0.9600
C31 C30 1.369(9)
C31 H31 0.9300
C23 H23 0.9300
C10 H10 0.9300
C30 H30 0.9300
C6 H6 0.9300
C15 H15A 0.9600
C15 H15B 0.9600
C15 H15C 0.9600
C18 H18A 0.9600
C18 H18B 0.9600
C18 H18C 0.9600
C37 H37A 0.9600
C37 H37B 0.9600
C37 H37C 0.9600
C4 H4 0.9300
C16 H16A 0.9600
C16 H16B 0.9600
C16 H16C 0.9600
C35 H35A 0.9600
C35 H35B 0.9600
C35 H35C 0.9600
C38 H38A 0.9600
C38 H38B 0.9600
C38 H38C 0.9600
C19 H19A 0.9600
C19 H19B 0.9600
C19 H19C 0.9600

loop_
_geom_torsion_atom_site_label_1
_geom_torsion_atom_site_label_2
_geom_torsion_atom_site_label_3
_geom_torsion_atom_site_label_4
_geom_torsion
C1 Sb1 C20 C25 -5.7(4)
N1 Sb1 C20 C25 -78.1(4)
Br1 Sb1 C20 C25 87.6(4)
C1 Sb1 C20 C21 173.0(4)
N1 Sb1 C20 C21 100.6(4)
Br1 Sb1 C20 C21 -93.8(4)
C20 Sb1 N1 C7 110.0(4)
C1 Sb1 N1 C7 12.7(3)
Br1 Sb1 N1 C7 30.3(6)
C20 Sb1 N1 C8 -93.8(4)
C1 Sb1 N1 C8 168.9(5)
Br1 Sb1 N1 C8 -173.5(3)
C7 N1 C8 C13 -106.3(6)
Sb1 N1 C8 C13 99.3(5)
C7 N1 C8 C9 73.8(6)
Sb1 N1 C8 C9 -80.6(6)
C9 C8 C13 C12 -3.7(8)
N1 C8 C13 C12 176.4(5)
C9 C8 C13 C17 179.2(5)
N1 C8 C13 C17 -0.8(8)
C20 Sb1 C1 C2 -95.1(4)
N1 Sb1 C1 C2 -10.6(4)
Br1 Sb1 C1 C2 173.7(4)
C20 Sb1 C1 C6 92.4(5)
N1 Sb1 C1 C6 176.9(5)
Br1 Sb1 C1 C6 1.2(5)
C26 N2 C27 C32 -98.1(7)
C26 N2 C27 C28 85.3(7)
C8 N1 C7 C2 -172.9(5)
Sb1 N1 C7 C2 -13.2(6)
C21 C20 C25 C24 -1.3(8)
Sb1 C20 C25 C24 177.4(4)
C25 C20 C21 C22 1.3(8)
Sb1 C20 C21 C22 -177.4(5)
C25 C20 C21 C26 -177.0(5)
Sb1 C20 C21 C26 4.3(7)
C27 N2 C26 C21 176.3(5)
C22 C21 C26 N2 -178.0(6)
C20 C21 C26 N2 0.3(9)
C6 C1 C2 C3 3.5(8)
Sb1 C1 C2 C3 -169.5(4)
C6 C1 C2 C7 -178.5(5)
Sb1 C1 C2 C7 8.4(6)
N1 C7 C2 C1 5.0(8)
N1 C7 C2 C3 -177.0(5)
C13 C8 C9 C10 2.2(9)
N1 C8 C9 C10 -177.8(5)
C13 C8 C9 C14 -176.2(6)
N1 C8 C9 C14 3.8(8)
C32 C27 C28 C29 2.2(8)
N2 C27 C28 C29 178.6(5)
C32 C27 C28 C33 -177.0(5)
N2 C27 C28 C33 -0.6(8)
C29 C28 C33 C34 78.6(8)
C27 C28 C33 C34 -102.2(7)
C29 C28 C33 C35 -44.7(8)
C27 C28 C33 C35 134.5(6)
C20 C21 C22 C23 0.1(10)
C26 C21 C22 C23 178.5(6)
C28 C27 C32 C31 -1.2(9)
N2 C27 C32 C31 -177.7(5)
C28 C27 C32 C36 178.9(6)
N2 C27 C32 C36 2.4(8)
C1 C2 C3 C4 -2.8(9)
C7 C2 C3 C4 179.3(6)
C10 C9 C14 C16 63.2(9)
C8 C9 C14 C16 -118.4(8)
C10 C9 C14 C15 -58.7(9)
C8 C9 C14 C15 119.6(7)
C8 C13 C17 C19 89.1(7)
C12 C13 C17 C19 -88.0(7)
C8 C13 C17 C18 -145.9(6)
C12 C13 C17 C18 37.1(8)
C20 C25 C24 C23 -0.2(10)
C31 C32 C36 C37 35.4(9)
C27 C32 C36 C37 -144.7(6)
C31 C32 C36 C38 -90.0(8)
C27 C32 C36 C38 89.9(8)
C27 C28 C29 C30 -1.5(9)
C33 C28 C29 C30 177.8(6)
C10 C11 C12 C13 0.0(11)
C8 C13 C12 C11 2.5(9)
C17 C13 C12 C11 179.7(6)
C27 C32 C31 C30 -0.6(10)
C36 C32 C31 C30 179.3(7)
C21 C22 C23 C24 -1.6(11)
C25 C24 C23 C22 1.7(11)
C12 C11 C10 C9 -1.5(11)
C8 C9 C10 C11 0.5(9)
C14 C9 C10 C11 178.9(6)
C28 C29 C30 C31 -0.2(11)
C32 C31 C30 C29 1.3(11)
C4 C5 C6 C1 -1.3(12)
C2 C1 C6 C5 -1.5(9)
Sb1 C1 C6 C5 170.9(5)
C6 C5 C4 C3 2.1(12)
C2 C3 C4 C5 -0.1(11)
